data_2204202
loop_
_publ_author_name
'Andreas Decken'
'Crystal D. Craig'
'Frank Bottomley'

_publ_section_title \m-Diphenylphosphido-\m-hydrido-bis[carbonyl(\h^5^-cyclopentadienyl)iron(II)]
_journal_issue 9
_journal_name_full 'Acta Crystallographica Section E'
_journal_page_first m1284
_journal_page_last m1285
_journal_paper_doi 10.1107/S1600536804019919
_journal_volume 60
_journal_year 2004
_chemical_formula_iupac '[Fe2 (C5 H5)2 (C12 H10 P) H (C O)2]'
_chemical_formula_moiety 'C24 H21 Fe2 O2 P'
_chemical_formula_sum 'C24 H21 Fe2 O2 P'
_chemical_formula_weight 484.08
_chemical_name_common
;
\m-Diphenylphosphido-\m-hydrido-bis[carbonyl(\h^5^-
cyclopentadienyl)iron(II)]
;
_chemical_name_systematic
;
\m-Diphenylphosphido-\m-hydrido-bis[carbonyl(\h^5^-
cyclopentadienyl)iron(II)]
;
_space_group_IT_number 19
_symmetry_cell_setting orthorhombic
_symmetry_space_group_name_Hall 'P 2ac 2ab'
_symmetry_space_group_name_H-M 'P 21 21 21'
_atom_sites_solution_hydrogens geom
_atom_sites_solution_primary direct
_atom_sites_solution_secondary difmap
_audit_creation_method SHELXL-97
_cell_angle_alpha 90.00
_cell_angle_beta 90.00
_cell_angle_gamma 90.00
_cell_formula_units_Z 4
_cell_length_a 10.2945(5)
_cell_length_b 12.5071(6)
_cell_length_c 15.9110(8)
_cell_measurement_reflns_used 6155
_cell_measurement_temperature 198(2)
_cell_measurement_theta_max 28.559
_cell_measurement_theta_min 2.357
_cell_volume 2048.61(17)
_computing_cell_refinement 'SMART '
_computing_data_collection 'SMART (Bruker, 1997-1999)'
_computing_data_reduction 'SAINT (Bruker, 1997-1999)'
_computing_molecular_graphics 'SHELXTL (Shelxdrick, 1997a)'
_computing_publication_material SHELXTL
_computing_structure_refinement 'SHELXL97 (Sheldrick, 1997b)'
_computing_structure_solution 'SHELXS97 (Sheldrick, 1977b)'
_diffrn_ambient_temperature 198(2)
_diffrn_measured_fraction_theta_full 0.993
_diffrn_measured_fraction_theta_max 0.993
_diffrn_measurement_device_type 'Bruker AXS SMART1000/P4'
_diffrn_measurement_method '\w and \f'
_diffrn_radiation_monochromator graphite
_diffrn_radiation_type MoK\a
_diffrn_radiation_wavelength 0.71073
_diffrn_reflns_av_R_equivalents 0.0230
_diffrn_reflns_av_sigmaI/netI 0.0295
_diffrn_reflns_limit_h_max 13
_diffrn_reflns_limit_h_min -12
_diffrn_reflns_limit_k_max 16
_diffrn_reflns_limit_k_min -16
_diffrn_reflns_limit_l_max 20
_diffrn_reflns_limit_l_min -20
_diffrn_reflns_number 14556
_diffrn_reflns_theta_full 27.50
_diffrn_reflns_theta_max 27.50
_diffrn_reflns_theta_min 2.07
_diffrn_standards_decay_% 0
_diffrn_standards_interval_count 0
_diffrn_standards_interval_time 0
_diffrn_standards_number 0
_exptl_absorpt_coefficient_mu 1.512
_exptl_absorpt_correction_T_max 0.635
_exptl_absorpt_correction_T_min 0.561
_exptl_absorpt_correction_type multi-scan
_exptl_absorpt_process_details '(SADABS; Sheldrick, 1996)'
_exptl_crystal_colour 'Dark red'
_exptl_crystal_density_diffrn 1.570
_exptl_crystal_density_method 'not measured'
_exptl_crystal_description Prism
_exptl_crystal_F_000 992
_exptl_crystal_size_max 0.475
_exptl_crystal_size_mid 0.35
_exptl_crystal_size_min 0.30
_refine_diff_density_max 0.248
_refine_diff_density_min -0.267
_refine_ls_abs_structure_details 'Flack (1983), 1955 Friedel pairs'
_refine_ls_abs_structure_Flack -0.002(8)
_refine_ls_extinction_method none
_refine_ls_goodness_of_fit_ref 1.050
_refine_ls_hydrogen_treatment mixed
_refine_ls_matrix_type full
_refine_ls_number_parameters 311
_refine_ls_number_reflns 4609
_refine_ls_number_restraints 20
_refine_ls_restrained_S_all 1.051
_refine_ls_R_factor_all 0.0179
_refine_ls_R_factor_gt 0.0173
_refine_ls_shift/su_max 0.002
_refine_ls_shift/su_mean 0.000
_refine_ls_structure_factor_coef Fsqd
_refine_ls_weighting_details 'calc w = 1/[\s^2^(Fo^2^)+(0.0186P)^2^+0.1562P] where P = (Fo^2^+2Fc^2^)/3'
_refine_ls_weighting_scheme calc
_refine_ls_wR_factor_gt 0.0448
_refine_ls_wR_factor_ref 0.0451
_reflns_number_gt 4506
_reflns_number_total 4609
_reflns_threshold_expression I>2\s(I)
_cod_data_source_file lh6260.cif
_cod_data_source_block I
_cod_database_code 2204202
_cod_database_fobs_code 2204202

loop_
_symmetry_equiv_pos_as_xyz
'x, y, z'
'-x+1/2, -y, z+1/2'
'-x, y+1/2, -z+1/2'
'x+1/2, -y+1/2, -z'

loop_
_atom_site_label
_atom_site_fract_x
_atom_site_fract_y
_atom_site_fract_z
_atom_site_U_iso_or_equiv
_atom_site_adp_type
_atom_site_calc_flag
_atom_site_refinement_flags
_atom_site_occupancy
_atom_site_disorder_assembly
_atom_site_disorder_group
_atom_site_type_symbol
Fe1 0.295161(18) 0.503897(15) 1.055861(12) 0.02157(5) Uani d . 1 A . Fe
Fe2 0.321022(18) 0.363100(14) 0.927500(13) 0.02101(5) Uani d . 1 . . Fe
P1 0.38123(3) 0.53126(2) 0.93229(2) 0.01929(7) Uani d . 1 A . P
C1 0.31211(13) 0.64067(10) 0.86986(9) 0.0213(3) Uani d . 1 . . C
C2 0.19245(15) 0.63233(11) 0.83002(10) 0.0286(3) Uani d . 1 A . C
H2 0.1477 0.5659 0.8307 0.034 Uiso calc R 1 . . H
C3 0.13683(16) 0.71926(12) 0.78912(11) 0.0336(3) Uani d . 1 . . C
H3 0.0544 0.7120 0.7629 0.040 Uiso calc R 1 A . H
C4 0.20107(18) 0.81588(12) 0.78649(11) 0.0350(4) Uani d . 1 A . C
H4 0.1633 0.8753 0.7585 0.042 Uiso calc R 1 . . H
C5 0.32035(17) 0.82542(12) 0.82478(11) 0.0349(4) Uani d . 1 . . C
H5 0.3653 0.8917 0.8227 0.042 Uiso calc R 1 A . H
C6 0.37562(16) 0.73915(11) 0.86643(11) 0.0284(3) Uani d . 1 A . C
H6 0.4577 0.7472 0.8929 0.034 Uiso calc R 1 . . H
C7 0.55469(13) 0.55414(10) 0.91426(10) 0.0224(3) Uani d . 1 . . C
C8 0.60081(15) 0.55678(11) 0.83159(10) 0.0273(3) Uani d . 1 A . C
H8 0.5410 0.5529 0.7862 0.033 Uiso calc R 1 . . H
C9 0.73178(15) 0.56501(11) 0.81495(11) 0.0309(3) Uani d . 1 . . C
H9 0.7617 0.5671 0.7585 0.037 Uiso calc R 1 A . H
C10 0.81945(16) 0.57019(12) 0.88034(12) 0.0350(4) Uani d . 1 A . C
H10 0.9099 0.5749 0.8690 0.042 Uiso calc R 1 . . H
C11 0.77592(16) 0.56861(14) 0.96210(12) 0.0372(4) Uani d . 1 . . C
H11 0.8365 0.5719 1.0071 0.045 Uiso calc R 1 A . H
C12 0.64328(15) 0.56214(12) 0.97931(11) 0.0292(3) Uani d . 1 A . C
H12 0.6137 0.5632 1.0359 0.035 Uiso calc R 1 . . H
C13 0.1072(11) 0.4981(9) 1.1006(7) 0.046(2) Uani d PD 0.65 A 1 C
H13A 0.0563 0.4348 1.0996 0.056 Uiso calc PR 0.65 A 1 H
C14 0.1138(12) 0.5733(9) 1.0374(7) 0.051(3) Uani d PD 0.65 A 1 C
H14A 0.0665 0.5713 0.9862 0.062 Uiso calc PR 0.65 A 1 H
C15 0.1997(10) 0.6509(7) 1.0607(5) 0.051(2) Uani d PD 0.65 A 1 C
H15A 0.2233 0.7115 1.0280 0.061 Uiso calc PR 0.65 A 1 H
C16 0.2470(6) 0.6264(6) 1.1406(5) 0.0450(18) Uani d PD 0.65 A 1 C
H16A 0.3080 0.6667 1.1722 0.054 Uiso calc PR 0.65 A 1 H
C17 0.1866(6) 0.5303(6) 1.1653(3) 0.0384(14) Uani d PD 0.65 A 1 C
H17A 0.1986 0.4943 1.2172 0.046 Uiso calc PR 0.65 A 1 H
C18 0.43321(16) 0.46037(13) 1.10810(10) 0.0303(3) Uani d . 1 A . C
C19 0.49289(18) 0.30189(13) 0.87515(14) 0.0422(5) Uani d . 1 A . C
H19 0.5556 0.3421 0.8448 0.051 Uiso calc R 1 . . H
C20 0.49273(17) 0.28441(14) 0.96164(14) 0.0442(5) Uani d . 1 A . C
H20 0.5547 0.3115 1.0004 0.053 Uiso calc R 1 . . H
C21 0.3851(2) 0.21969(13) 0.98201(12) 0.0414(4) Uani d . 1 A . C
H21 0.3619 0.1953 1.0365 0.050 Uiso calc R 1 . . H
C22 0.31879(18) 0.19801(11) 0.90761(13) 0.0384(4) Uani d . 1 A . C
H22 0.2426 0.1557 0.9024 0.046 Uiso calc R 1 . . H
C23 0.38501(19) 0.25021(12) 0.84071(12) 0.0394(4) Uani d . 1 A . C
H23 0.3604 0.2500 0.7832 0.047 Uiso calc R 1 . . H
C24 0.16781(15) 0.37888(10) 0.88459(10) 0.0271(3) Uani d . 1 A . C
O18 0.52127(12) 0.43238(11) 1.14741(9) 0.0446(3) Uani d . 1 . . O
O24 0.06506(11) 0.37955(9) 0.85442(9) 0.0413(3) Uani d . 1 . . O
H1 0.267(2) 0.3829(18) 1.0244(14) 0.059(7) Uiso d . 1 . . H
C13A 0.1543(13) 0.4836(9) 1.1486(9) 0.048(3) Uani d PD 0.35 A 2 C
H13B 0.1500 0.4222 1.1836 0.058 Uiso calc PR 0.35 A 2 H
C14A 0.087(2) 0.5004(17) 1.0752(13) 0.044(4) Uani d PD 0.35 A 2 C
H14B 0.0211 0.4552 1.0530 0.053 Uiso calc PR 0.35 A 2 H
C15A 0.132(2) 0.5963(15) 1.0384(10) 0.034(4) Uani d PD 0.35 A 2 C
H15B 0.1076 0.6227 0.9846 0.041 Uiso calc PR 0.35 A 2 H
C16A 0.2175(10) 0.6459(8) 1.0947(10) 0.036(3) Uani d PD 0.35 A 2 C
H16B 0.2580 0.7136 1.0883 0.043 Uiso calc PR 0.35 A 2 H
C17A 0.2312(12) 0.5756(13) 1.1618(6) 0.047(3) Uani d PD 0.35 A 2 C
H17B 0.2845 0.5878 1.2096 0.057 Uiso calc PR 0.35 A 2 H

loop_
_atom_site_aniso_label
_atom_site_aniso_U_11
_atom_site_aniso_U_22
_atom_site_aniso_U_33
_atom_site_aniso_U_12
_atom_site_aniso_U_13
_atom_site_aniso_U_23
Fe1 0.01860(10) 0.02563(9) 0.02049(10) 0.00119(7) 0.00124(7) -0.00020(8)
Fe2 0.01828(9) 0.01931(8) 0.02544(10) 0.00096(7) 0.00054(8) -0.00037(8)
P1 0.01591(15) 0.02075(14) 0.02123(17) -0.00022(11) 0.00018(15) 0.00017(13)
C1 0.0212(7) 0.0225(6) 0.0202(6) 0.0014(5) 0.0006(5) 0.0007(5)
C2 0.0258(7) 0.0244(6) 0.0355(8) -0.0017(6) -0.0042(7) 0.0009(6)
C3 0.0292(8) 0.0323(7) 0.0394(9) 0.0024(6) -0.0102(7) 0.0032(7)
C4 0.0382(9) 0.0286(7) 0.0383(9) 0.0042(6) -0.0043(8) 0.0078(6)
C5 0.0378(9) 0.0262(6) 0.0408(9) -0.0042(6) -0.0029(8) 0.0070(6)
C6 0.0246(7) 0.0263(6) 0.0342(8) -0.0036(5) -0.0028(7) 0.0030(6)
C7 0.0187(6) 0.0194(5) 0.0291(8) -0.0009(4) 0.0009(6) -0.0006(5)
C8 0.0232(8) 0.0311(7) 0.0278(8) -0.0008(5) 0.0016(6) -0.0005(6)
C9 0.0286(8) 0.0284(7) 0.0355(9) 0.0019(6) 0.0093(7) 0.0007(6)
C10 0.0181(7) 0.0333(7) 0.0537(11) 0.0022(6) 0.0045(8) 0.0050(7)
C11 0.0204(8) 0.0474(9) 0.0438(10) -0.0031(6) -0.0057(7) 0.0065(8)
C12 0.0235(8) 0.0353(7) 0.0289(8) -0.0047(5) -0.0019(6) 0.0027(6)
C13 0.022(5) 0.042(3) 0.076(6) -0.003(3) 0.014(4) -0.016(4)
C14 0.023(3) 0.092(8) 0.040(4) 0.025(4) -0.002(3) -0.020(4)
C15 0.061(5) 0.038(2) 0.053(4) 0.019(3) 0.031(4) 0.006(3)
C16 0.034(2) 0.045(3) 0.056(5) -0.003(3) 0.009(2) -0.026(4)
C17 0.045(4) 0.045(3) 0.026(2) 0.016(2) 0.013(3) 0.004(3)
C18 0.0269(8) 0.0378(8) 0.0261(8) -0.0013(6) 0.0029(7) 0.0041(6)
C19 0.0329(9) 0.0258(7) 0.0679(13) 0.0043(6) 0.0204(9) -0.0050(8)
C20 0.0304(9) 0.0367(8) 0.0655(14) 0.0151(7) -0.0153(9) -0.0153(9)
C21 0.0522(11) 0.0299(7) 0.0420(10) 0.0186(8) 0.0051(9) 0.0081(7)
C22 0.0318(9) 0.0210(6) 0.0625(11) 0.0015(6) 0.0037(8) -0.0054(7)
C23 0.0513(11) 0.0307(8) 0.0362(9) 0.0147(7) 0.0024(9) -0.0062(7)
C24 0.0274(8) 0.0218(6) 0.0322(8) -0.0024(5) 0.0000(6) 0.0020(6)
O18 0.0271(6) 0.0666(8) 0.0402(7) 0.0020(6) -0.0074(6) 0.0170(6)
O24 0.0274(6) 0.0383(6) 0.0583(8) -0.0045(5) -0.0137(6) 0.0068(6)
C13A 0.047(6) 0.041(5) 0.057(7) 0.023(4) 0.033(5) 0.021(5)
C14A 0.010(4) 0.037(6) 0.084(11) -0.009(3) 0.006(6) -0.028(7)
C15A 0.032(7) 0.044(5) 0.026(6) 0.015(4) 0.008(5) 0.018(5)
C16A 0.022(3) 0.024(5) 0.063(9) -0.002(3) 0.003(6) -0.022(7)
C17A 0.050(9) 0.067(9) 0.025(6) 0.026(7) -0.009(5) -0.026(8)

loop_
_atom_type_symbol
_atom_type_description
_atom_type_scat_dispersion_real
_atom_type_scat_dispersion_imag
_atom_type_scat_source
C C 0.0033 0.0016 'International Tables Vol C Tables 4.2.6.8 and 6.1.1.4'
H H 0.0000 0.0000 'International Tables Vol C Tables 4.2.6.8 and 6.1.1.4'
O O 0.0106 0.0060 'International Tables Vol C Tables 4.2.6.8 and 6.1.1.4'
P P 0.1023 0.0942 'International Tables Vol C Tables 4.2.6.8 and 6.1.1.4'
Fe Fe 0.3463 0.8444 'International Tables Vol C Tables 4.2.6.8 and 6.1.1.4'

loop_
_geom_angle_atom_site_label_1
_geom_angle_atom_site_label_2
_geom_angle_atom_site_label_3
_geom_angle
C18 Fe1 C17A 90.4(3)
C18 Fe1 C16A 116.7(4)
C17A Fe1 C16A 40.0(3)
C18 Fe1 C15A 155.5(5)
C17A Fe1 C15A 66.2(6)
C16A Fe1 C15A 40.0(4)
C18 Fe1 C13 126.3(3)
C17A Fe1 C13 54.7(4)
C16A Fe1 C13 63.8(4)
C15A Fe1 C13 45.5(6)
C18 Fe1 C14 159.1(3)
C17A Fe1 C14 68.9(4)
C16A Fe1 C14 47.8(5)
C15A Fe1 C14 9.4(6)
C13 Fe1 C14 38.9(3)
C18 Fe1 C13A 101.1(4)
C17A Fe1 C13A 40.2(3)
C16A Fe1 C13A 67.6(4)
C15A Fe1 C13A 66.1(5)
C13 Fe1 C13A 25.7(4)
C14 Fe1 C13A 61.7(4)
C18 Fe1 C15 130.2(3)
C17A Fe1 C15 54.9(3)
C16A Fe1 C15 16.0(3)
C15A Fe1 C15 29.1(5)
C13 Fe1 C15 64.9(4)
C14 Fe1 C15 38.2(3)
C13A Fe1 C15 75.7(3)
C18 Fe1 C17 95.08(15)
C17A Fe1 C17 20.4(4)
C16A Fe1 C17 53.3(3)
C15A Fe1 C17 65.6(5)
C13 Fe1 C17 38.6(2)
C14 Fe1 C17 64.7(3)
C13A Fe1 C17 19.9(3)
C15 Fe1 C17 65.1(2)
C18 Fe1 C16 96.6(2)
C17A Fe1 C16 20.5(4)
C16A Fe1 C16 23.0(3)
C15A Fe1 C16 59.0(5)
C13 Fe1 C16 65.3(4)
C14 Fe1 C16 64.8(4)
C13A Fe1 C16 58.0(3)
C15 Fe1 C16 38.93(19)
C17 Fe1 C16 39.25(17)
C18 Fe1 C14A 137.5(6)
C17A Fe1 C14A 64.4(6)
C16A Fe1 C14A 65.6(6)
C15A Fe1 C14A 38.9(4)
C13 Fe1 C14A 12.1(6)
C14 Fe1 C14A 30.7(6)
C13A Fe1 C14A 37.7(4)
C15 Fe1 C14A 63.0(6)
C17 Fe1 C14A 50.0(5)
C16 Fe1 C14A 71.9(6)
C18 Fe1 P1 98.53(5)
C17A Fe1 P1 144.5(5)
C16A Fe1 P1 107.2(4)
C15A Fe1 P1 97.0(5)
C13 Fe1 P1 134.2(3)
C14 Fe1 P1 99.9(3)
C13A Fe1 P1 159.9(5)
C15 Fe1 P1 94.93(18)
C17 Fe1 P1 160.05(17)
C16 Fe1 P1 124.0(2)
C14A Fe1 P1 122.2(5)
C18 Fe1 H1 90.2(8)
C17A Fe1 H1 127.8(10)
C16A Fe1 H1 146.5(9)
C15A Fe1 H1 109.5(10)
C13 Fe1 H1 84.5(9)
C14 Fe1 H1 100.5(9)
C13A Fe1 H1 88.8(9)
C15 Fe1 H1 138.5(9)
C17 Fe1 H1 107.9(8)
C16 Fe1 H1 146.8(8)
C14A Fe1 H1 81.1(10)
P1 Fe1 H1 86.7(8)
C24 Fe2 C23 95.97(8)
C24 Fe2 C22 92.46(7)
C23 Fe2 C22 39.88(7)
C24 Fe2 C20 157.71(7)
C23 Fe2 C20 65.57(8)
C22 Fe2 C20 65.43(7)
C24 Fe2 C21 123.16(7)
C23 Fe2 C21 66.11(7)
C22 Fe2 C21 38.86(7)
C20 Fe2 C21 39.30(8)
C24 Fe2 C19 130.78(8)
C23 Fe2 C19 39.03(8)
C22 Fe2 C19 65.72(7)
C20 Fe2 C19 38.80(9)
C21 Fe2 C19 65.65(8)
C24 Fe2 P1 99.32(4)
C23 Fe2 P1 125.72(5)
C22 Fe2 P1 162.92(5)
C20 Fe2 P1 101.71(5)
C21 Fe2 P1 135.75(6)
C19 Fe2 P1 97.19(5)
C24 Fe2 Fe1 97.68(5)
C23 Fe2 Fe1 166.34(6)
C22 Fe2 Fe1 139.06(6)
C20 Fe2 Fe1 101.11(5)
C21 Fe2 Fe1 105.95(5)
C19 Fe2 Fe1 128.21(6)
P1 Fe2 Fe1 51.583(11)
C24 Fe2 H1 92.4(8)
C23 Fe2 H1 145.6(8)
C22 Fe2 H1 106.6(8)
C20 Fe2 H1 96.6(8)
C21 Fe2 H1 81.4(8)
C19 Fe2 H1 135.1(8)
P1 Fe2 H1 85.4(8)
Fe1 Fe2 H1 33.8(8)
C7 P1 C1 100.19(6)
C7 P1 Fe1 124.14(5)
C1 P1 Fe1 116.56(5)
C7 P1 Fe2 114.83(4)
C1 P1 Fe2 125.92(5)
Fe1 P1 Fe2 76.489(13)
C2 C1 C6 117.63(13)
C2 C1 P1 122.34(10)
C6 C1 P1 119.85(11)
C1 C2 C3 121.33(14)
C1 C2 H2 119.3
C3 C2 H2 119.3
C4 C3 C2 120.15(15)
C4 C3 H3 119.9
C2 C3 H3 119.9
C5 C4 C3 119.39(14)
C5 C4 H4 120.3
C3 C4 H4 120.3
C4 C5 C6 120.65(14)
C4 C5 H5 119.7
C6 C5 H5 119.7
C5 C6 C1 120.84(15)
C5 C6 H6 119.6
C1 C6 H6 119.6
C12 C7 C8 118.57(14)
C12 C7 P1 122.49(12)
C8 C7 P1 118.81(11)
C9 C8 C7 120.97(15)
C9 C8 H8 119.5
C7 C8 H8 119.5
C8 C9 C10 119.93(17)
C8 C9 H9 120.0
C10 C9 H9 120.0
C11 C10 C9 119.97(14)
C11 C10 H10 120.0
C9 C10 H10 120.0
C10 C11 C12 120.34(16)
C10 C11 H11 119.8
C12 C11 H11 119.8
C7 C12 C11 120.18(16)
C7 C12 H12 119.9
C11 C12 H12 119.9
C17 C13 C14 108.5(7)
C17 C13 Fe1 72.0(5)
C14 C13 Fe1 71.2(7)
C17 C13 H13A 125.7
C14 C13 H13A 125.7
Fe1 C13 H13A 122.7
C15 C14 C13 108.6(8)
C15 C14 Fe1 71.1(6)
C13 C14 Fe1 69.9(7)
C15 C14 H14A 125.7
C13 C14 H14A 125.7
Fe1 C14 H14A 124.8
C14 C15 C16 108.5(9)
C14 C15 Fe1 70.6(6)
C16 C15 Fe1 71.1(5)
C14 C15 H15A 125.8
C16 C15 H15A 125.8
Fe1 C15 H15A 124.2
C15 C16 C17 106.7(8)
C15 C16 Fe1 70.0(5)
C17 C16 Fe1 70.2(4)
C15 C16 H16A 126.6
C17 C16 H16A 126.6
Fe1 C16 H16A 124.8
C13 C17 C16 107.7(7)
C13 C17 Fe1 69.5(6)
C16 C17 Fe1 70.6(4)
C13 C17 H17A 126.2
C16 C17 H17A 126.2
Fe1 C17 H17A 125.4
O18 C18 Fe1 175.88(15)
C20 C19 C23 108.29(17)
C20 C19 Fe2 70.39(10)
C23 C19 Fe2 69.78(10)
C20 C19 H19 125.9
C23 C19 H19 125.9
Fe2 C19 H19 125.5
C19 C20 C21 108.54(17)
C19 C20 Fe2 70.80(11)
C21 C20 Fe2 70.49(9)
C19 C20 H20 125.7
C21 C20 H20 125.7
Fe2 C20 H20 124.6
C22 C21 C20 107.54(17)
C22 C21 Fe2 70.21(9)
C20 C21 Fe2 70.21(9)
C22 C21 H21 126.2
C20 C21 H21 126.2
Fe2 C21 H21 125.0
C21 C22 C23 108.17(15)
C21 C22 Fe2 70.94(9)
C23 C22 Fe2 69.79(9)
C21 C22 H22 125.9
C23 C22 H22 125.9
Fe2 C22 H22 125.0
C19 C23 C22 107.45(17)
C19 C23 Fe2 71.19(10)
C22 C23 Fe2 70.33(9)
C19 C23 H23 126.3
C22 C23 H23 126.3
Fe2 C23 H23 123.8
O24 C24 Fe2 173.78(13)
C14A C13A C17A 106.6(11)
C14A C13A Fe1 74.4(11)
C17A C13A Fe1 67.5(5)
C14A C13A H13B 126.7
C17A C13A H13B 126.7
Fe1 C13A H13B 123.0
C13A C14A C15A 108.5(12)
C13A C14A Fe1 67.9(10)
C15A C14A Fe1 66.5(12)
C13A C14A H14B 125.8
C15A C14A H14B 125.8
Fe1 C14A H14B 131.6
C16A C15A C14A 108.5(11)
C16A C15A Fe1 69.3(9)
C14A C15A Fe1 74.6(12)
C16A C15A H15B 125.8
C14A C15A H15B 125.8
Fe1 C15A H15B 121.9
C17A C16A C15A 106.0(9)
C17A C16A Fe1 69.1(5)
C15A C16A Fe1 70.7(10)
C17A C16A H16B 127.0
C15A C16A H16B 127.0
Fe1 C16A H16B 124.8
C16A C17A C13A 110.1(9)
C16A C17A Fe1 70.9(5)
C13A C17A Fe1 72.3(5)
C16A C17A H17B 125.0
C13A C17A H17B 124.9
Fe1 C17A H17B 123.4

loop_
_geom_bond_atom_site_label_1
_geom_bond_atom_site_label_2
_geom_bond_distance
Fe1 C18 1.7341(17)
Fe1 C17A 2.021(7)
Fe1 C16A 2.044(10)
Fe1 C15A 2.06(2)
Fe1 C13 2.063(12)
Fe1 C14 2.080(12)
Fe1 C13A 2.085(9)
Fe1 C15 2.086(8)
Fe1 C17 2.095(5)
Fe1 C16 2.100(6)
Fe1 C14A 2.17(2)
Fe1 P1 2.1836(4)
Fe1 Fe2 2.7098(3)
Fe1 H1 1.62(2)
Fe2 C24 1.7299(16)
Fe2 C23 2.0819(16)
Fe2 C22 2.0891(14)
Fe2 C20 2.0948(16)
Fe2 C21 2.0985(15)
Fe2 C19 2.1001(17)
Fe2 P1 2.1940(4)
Fe2 H1 1.66(2)
P1 C7 1.8311(14)
P1 C1 1.8345(14)
C1 C2 1.389(2)
C1 C6 1.3955(19)
C2 C3 1.390(2)
C2 H2 0.9500
C3 C4 1.378(2)
C3 H3 0.9500
C4 C5 1.376(2)
C4 H4 0.9500
C5 C6 1.388(2)
C5 H5 0.9500
C6 H6 0.9500
C7 C12 1.383(2)
C7 C8 1.399(2)
C8 C9 1.378(2)
C8 H8 0.9500
C9 C10 1.379(2)
C9 H9 0.9500
C10 C11 1.376(3)
C10 H10 0.9500
C11 C12 1.395(2)
C11 H11 0.9500
C12 H12 0.9500
C13 C17 1.374(7)
C13 C14 1.378(9)
C13 H13A 0.9500
C14 C15 1.365(9)
C14 H14A 0.9500
C15 C16 1.395(7)
C15 H15A 0.9500
C16 C17 1.409(6)
C16 H16A 0.9500
C17 H17A 0.9500
C18 O18 1.156(2)
C19 C20 1.393(3)
C19 C23 1.397(3)
C19 H19 0.9500
C20 C21 1.410(3)
C20 H20 0.9500
C21 C22 1.393(3)
C21 H21 0.9500
C22 C23 1.423(3)
C22 H22 0.9500
C23 H23 0.9500
C24 O24 1.1616(19)
C13A C14A 1.376(12)
C13A C17A 1.413(10)
C13A H13B 0.9500
C14A C15A 1.411(13)
C14A H14B 0.9500
C15A C16A 1.404(13)
C15A H15B 0.9500
C16A C17A 1.390(10)
C16A H16B 0.9500
C17A H17B 0.9500
